data_4030485
loop_
_publ_author_name
'Wegner, B.'
'Essmann, R.'
'Bock, J.'
'Jacobs, H.'
'Fischer, P.'

_publ_section_title
;
 Structure of H- -ionic-conductivity of barium hydride nitrid, Ba2H(D)N
;
_journal_name_full 'European Journal of Solid State and Inorganic Chemistry'
_journal_page_first 1217
_journal_page_last 1227
_journal_volume 29
_journal_year 1992
_chemical_formula_sum 'Ba2 H N'
_chemical_formula_weight 289.68
_space_group_IT_number 166
_symmetry_cell_setting trigonal
_symmetry_Int_Tables_number 166
_symmetry_space_group_name_Hall '-R 3 2"'
_symmetry_space_group_name_H-M 'R -3 m :H'
_cell_angle_alpha 90
_cell_angle_beta 90
_cell_angle_gamma 120
_cell_formula_units_Z 3
_cell_length_a 4.026(3)
_cell_length_b 4.026(3)
_cell_length_c 20.493(4)
_cell_volume 287.7(3)
_diffrn_ambient_temperature 293
_diffrn_radiation_probe x-ray
_diffrn_radiation_type MoK\a
_diffrn_radiation_wavelength 0.71019
_exptl_absorpt_coefficient_mu 20.146
_exptl_crystal_density_diffrn 5.016
_exptl_crystal_F_000 360
_refine_ls_number_parameters 6
_refine_ls_number_reflns 182
_refine_ls_R_factor_gt 0.030
_refine_ls_wR_factor_gt 0.044
_cod_data_source_file EJSSIC-1992-29-1217-1227-1.cif
_cod_data_source_block Ba2HN
_cod_original_cell_volume 287.7(5)
_cod_original_sg_symbol_H-M 'R -3 m'
_cod_original_formula_sum 'H Ba2 N'
_cod_database_code 4030485

loop_
_symmetry_equiv_pos_site_id
_symmetry_equiv_pos_as_xyz
1 x,y,z
2 -y,x-y,z
3 -x+y,-x,z
4 y,x,-z
5 -x,-x+y,-z
6 x-y,-y,-z
7 -x,-y,-z
8 y,-x+y,-z
9 x-y,x,-z
10 -y,-x,z
11 x,x-y,z
12 -x+y,y,z
13 1/3+x,2/3+y,2/3+z
14 1/3-y,2/3+x-y,2/3+z
15 1/3-x+y,2/3-x,2/3+z
16 1/3+y,2/3+x,2/3-z
17 1/3-x,2/3-x+y,2/3-z
18 1/3+x-y,2/3-y,2/3-z
19 1/3-x,2/3-y,2/3-z
20 1/3+y,2/3-x+y,2/3-z
21 1/3+x-y,2/3+x,2/3-z
22 1/3-y,2/3-x,2/3+z
23 1/3+x,2/3+x-y,2/3+z
24 1/3-x+y,2/3+y,2/3+z
25 2/3+x,1/3+y,1/3+z
26 2/3-y,1/3+x-y,1/3+z
27 2/3-x+y,1/3-x,1/3+z
28 2/3+y,1/3+x,1/3-z
29 2/3-x,1/3-x+y,1/3-z
30 2/3+x-y,1/3-y,1/3-z
31 2/3-x,1/3-y,1/3-z
32 2/3+y,1/3-x+y,1/3-z
33 2/3+x-y,1/3+x,1/3-z
34 2/3-y,1/3-x,1/3+z
35 2/3+x,1/3+x-y,1/3+z
36 2/3-x+y,1/3+y,1/3+z

loop_
_atom_site_aniso_label
_atom_site_aniso_U_11
_atom_site_aniso_U_22
_atom_site_aniso_U_33
_atom_site_aniso_U_23
_atom_site_aniso_U_13
_atom_site_aniso_U_12
N 0.024(6) 0.024(6) 0.029(9) 0.0000 0.0000 0.012(3)
Ba 0.0153(2) 0.0153(2) 0.0147(3) 0.0000 0.0000 0.0077(1)

loop_
_atom_site_label
_atom_site_type_symbol
_atom_site_thermal_displace_type
_atom_site_fract_x
_atom_site_fract_y
_atom_site_fract_z
_atom_site_occupancy
_atom_site_U_iso_or_equiv
N N Uani 0.00000 0.00000 0.50000 1.000 0.026(4)
Ba Ba Uani 0.00000 0.00000 0.24004(6) 1.000 0.0151(1)
H H Uiso 0.00000 0.00000 0.00000 1.000 0.0500

loop_
_atom_type_symbol
_atom_type_description
_atom_type_scat_dispersion_real
_atom_type_scat_dispersion_imag
_atom_type_scat_source
Ba Ba -0.3244 2.2819 ' International Tables Vol C Tables 4.2.6.8 and 6.1.1.4'
H H 0.0000 0.0000 ' International Tables Vol C Tables 4.2.6.8 and 6.1.1.4'
N N 0.0061 0.0033 ' International Tables Vol C Tables 4.2.6.8 and 6.1.1.4'
